data_8107284
loop_
_publ_author_name
'Chen, Hai-Lin'
'Yao, Dong-Mei'
'Luo, Ze-Ping'
'Wang, Yan-Ping'
'Luo, Li-Sheng'

_publ_section_title
;
 Synthesis and crystal structure of
 3-(((7-hydroxy-3-(4-hydroxy-3,5-dinitrophenyl)-4-oxo-4H-chromen-8-yl)methyl)(nitroso)amino)propanoic
 acid, C19H14N4O11
;
_journal_issue 6
_journal_name_full 'Zeitschrift f\"ur Kristallographie - New Crystal Structures'
_journal_page_first 1029
_journal_page_last 1031
_journal_paper_doi 10.1515/ncrs-2022-0352
_journal_volume 237
_journal_year 2022
_chemical_formula_moiety 'C19 H14 N4 O11'
_chemical_formula_sum 'C19 H14 N4 O11'
_chemical_formula_weight 474.34
_space_group_crystal_system monoclinic
_space_group_IT_number 15
_space_group_name_Hall '-C 2yc'
_space_group_name_H-M_alt 'C 1 2/c 1'
_atom_sites_solution_hydrogens geom
_atom_sites_solution_primary iterative
_cell_angle_alpha 90
_cell_angle_beta 124.32(3)
_cell_angle_gamma 90
_cell_formula_units_Z 8
_cell_length_a 17.855(4)
_cell_length_b 18.214(4)
_cell_length_c 14.193(3)
_cell_measurement_reflns_used 10619
_cell_measurement_temperature 100.01(10)
_cell_measurement_theta_max 75.0220
_cell_measurement_theta_min 3.8400
_cell_volume 3812(2)
_computing_cell_refinement 'CrysAlisPro 1.171.41.123a (Rigaku OD, 2022)[1]'
_computing_data_collection 'CrysAlisPro 1.171.41.123a (Rigaku OD, 2022)[1]'
_computing_data_reduction 'CrysAlisPro 1.171.41.123a (Rigaku OD, 2022)[1]'
_computing_molecular_graphics 'Diamond 3.2 [2]'
_computing_publication_material 'SHELXL 2018/3 (Sheldrick, 2015)[3]'
_computing_structure_refinement 'SHELXL 2018/3 (Sheldrick, 2015)[3]'
_computing_structure_solution 'SHELXT 2018/2 (Sheldrick, 2018)[4]'
_diffrn_ambient_environment N~2~
_diffrn_ambient_temperature 100.01(10)
_diffrn_detector 'Hybrid Pixel Array Detector'
_diffrn_detector_area_resol_mean 10.0000
_diffrn_detector_type HyPix
_diffrn_measured_fraction_theta_full 1.000
_diffrn_measured_fraction_theta_max 0.987
_diffrn_measurement_details
;
List of Runs (angles in degrees, time in seconds):

  # Type    Start    End  Width  t~exp~   \w     \q     \k     \f   Frames
--------------------------------------------------------------------------
  1  \w     77.00 103.00   0.50    0.58    --  111.82  77.00-120.00   52
  2  \w    108.00 134.00   0.50    0.58    --  111.82  77.00-120.00   52
  3  \w    124.00 171.00   0.50    0.58    --  111.82  77.00-150.00   94
  4  \w    118.00 169.00   0.50    0.58    --  111.82  77.00-180.00  102
  5  \w     79.00 105.00   0.50    0.58    --  111.82  77.00-180.00   52
  6  \w     77.00 104.00   0.50    0.58    --  111.82  77.00-150.00   54
  7  \w     83.00 172.00   0.50    0.58    --  111.82  61.00 -90.00  178
  8  \w     83.00 156.00   0.50    0.58    --  111.82  61.00-120.00  146
  9  \w     83.00 129.00   0.50    0.58    --  111.82  61.00-150.00   92
 10  \w    126.00 152.00   0.50    0.58    --  111.82  61.00-180.00   52
 11  \w     83.00 108.00   0.50    0.58    --  111.82  61.00-180.00   50
 12  \w    100.00 157.00   0.50    0.58    --  111.82  61.00  30.00  114
 13  \w    150.00 175.00   0.50    0.58    --  111.82  47.00 127.00   50
 14  \w    123.00 174.00   0.50    0.58    --  111.82  77.00 150.00  102
 15  \w    115.00 140.00   0.50    0.58    --  111.82  61.00 150.00   50
 16  \w     83.00 109.00   0.50    0.58    --  111.82  61.00 150.00   52
 17  \w     84.00 116.00   0.50    0.58    --  111.82  47.00 127.00   64
 18  \w     19.00  93.00   0.50    0.14    --   39.20  47.00 127.00  148
 19  \w     85.00 169.00   0.50    0.58    --  111.82  45.00   0.00  168
 20  \w     84.00 167.00   0.50    0.58    --  111.82  45.00 -60.00  166
 21  \w     83.00 126.00   0.50    0.58    --  111.82  45.00-120.00   86
 22  \w    134.00 160.00   0.50    0.58    --  111.82  45.00-150.00   52
 23  \w     83.00 117.00   0.50    0.58    --  111.82  45.00-150.00   68
 24  \w     78.00 104.00   0.50    0.58    --  111.82  30.00-150.00   52
 25  \w    -32.00   6.00   0.50    0.14    --   39.20 -47.00 -21.00   76
 26  \w    -33.00  22.00   0.50    0.14    --   39.20 -19.00   0.00  110
 27  \w    -44.00  22.00   0.50    0.14    --   39.20 -19.00-120.00  132
 28  \w     75.00 107.00   0.50    0.58    --  111.82-111.00 -30.00   64
 29  \w     33.00  88.00   0.50    0.58    --  111.82 -94.00 -30.00  110
 30  \w     33.00 106.00   0.50    0.58    --  111.82-111.00  30.00  146
 31  \w     81.00 106.00   0.50    0.58    --  111.82-111.00  90.00   50
 32  \w     35.00  61.00   0.50    0.58    --  111.82-111.00  90.00   52
 33  \w     38.00 102.00   0.50    0.58    --  111.82 -77.00  30.00  128
 34  \w     38.00  89.00   0.50    0.58    --  111.82 -77.00  90.00  102
 35  \w     53.00  78.00   0.50    0.58    --  111.82 -77.00 150.00   50
 36  \w     38.00  68.00   0.50    0.58    --  111.82 -61.00  90.00   60
 37  \w     51.00 101.00   0.50    0.58    --  111.82 -77.00-150.00  100
 38  \w     40.00  66.00   0.50    0.58    --  111.82 -61.00-180.00   52
 39  \w     38.00  66.00   0.50    0.58    --  111.82 -61.00-150.00   56
 40  \w     42.00  67.00   0.50    0.58    --  111.82 -61.00-120.00   50
 41  \w     40.00  67.00   0.50    0.58    --  111.82 -61.00 120.00   54
 42  \w     42.00  67.00   0.50    0.58    --  111.82 -61.00 150.00   50
 43  \w     52.00  78.00   0.50    0.58    --  111.82 179.00-120.00   52
 44  \w    108.00 143.00   0.50    0.58    --  111.82 179.00-120.00   70
 45  \w     94.00 120.00   0.50    0.58    --  111.82 111.00  90.00   52
 46  \w    127.00 157.00   0.50    0.58    --  111.82 111.00  90.00   60
 47  \w    -23.00  25.00   0.50    0.58    --  -52.00  30.00-150.00   96
 48  \w    -38.00  26.00   0.50    0.58    --  -52.00  30.00 -90.00  128
 49  \w   -124.00 -47.00   0.50    0.14    --  -39.20 179.00-120.00  154
 50  \w    -38.00  -2.00   0.50    0.58    --  -52.00  47.00 127.00   72
 51  \w     -8.00  27.00   0.50    0.14    --  -39.20  47.00 127.00   70
 52  \w   -101.00 -76.00   0.50    0.58    --  -52.00 -47.00 -21.00   50
 53  \w    -88.00 -63.00   0.50    0.14    --  -39.20 -47.00 -21.00   50
 54  \w   -108.00 -68.00   0.50    0.58    --  -52.00 -77.00 -90.00   80
 55  \w   -125.00 -25.00   0.50    0.58    --  -52.00 -61.00-150.00  200
 56  \w   -125.00 -20.00   0.50    0.58    --  -52.00 -77.00-180.00  210
;
_diffrn_measurement_device 'four-circle diffractometer'
_diffrn_measurement_device_type 'ROD, Synergy Custom DW system, HyPix'
_diffrn_measurement_method '\w scans'
_diffrn_orient_matrix_type 'CrysAlisPro convention (1999,Acta A55,543-557)'
_diffrn_orient_matrix_UB_11 0.0992566000
_diffrn_orient_matrix_UB_12 0.0296172000
_diffrn_orient_matrix_UB_13 -0.0073626000
_diffrn_orient_matrix_UB_21 0.0150432000
_diffrn_orient_matrix_UB_22 0.0391425000
_diffrn_orient_matrix_UB_23 0.0918742000
_diffrn_orient_matrix_UB_31 0.0509501000
_diffrn_orient_matrix_UB_32 -0.0689766000
_diffrn_orient_matrix_UB_33 0.0491779000
_diffrn_radiation_monochromator mirror
_diffrn_radiation_probe x-ray
_diffrn_radiation_type 'Cu K\a'
_diffrn_radiation_wavelength 1.54184
_diffrn_reflns_av_R_equivalents 0.0355
_diffrn_reflns_av_unetI/netI 0.0217
_diffrn_reflns_Laue_measured_fraction_full 1.000
_diffrn_reflns_Laue_measured_fraction_max 0.987
_diffrn_reflns_limit_h_max 22
_diffrn_reflns_limit_h_min -21
_diffrn_reflns_limit_k_max 22
_diffrn_reflns_limit_k_min -22
_diffrn_reflns_limit_l_max 17
_diffrn_reflns_limit_l_min -17
_diffrn_reflns_number 22401
_diffrn_reflns_point_group_measured_fraction_full 1.000
_diffrn_reflns_point_group_measured_fraction_max 0.987
_diffrn_reflns_theta_full 67.684
_diffrn_reflns_theta_max 75.956
_diffrn_reflns_theta_min 3.857
_diffrn_source 'Rotating-anode X-ray tube'
_diffrn_source_type 'Rigaku (Cu) X-ray Source'
_diffrn_standards_number 0
_exptl_absorpt_coefficient_mu 1.207
_exptl_absorpt_correction_T_max 1.00000
_exptl_absorpt_correction_T_min 0.67752
_exptl_absorpt_correction_type multi-scan
_exptl_absorpt_process_details
;
CrysAlisPro 1.171.41.123a (Rigaku Oxford Diffraction, 2022)
Empirical absorption correction using spherical harmonics,
implemented in SCALE3 ABSPACK scaling algorithm.
;
_exptl_crystal_colour 'clear light colourless'
_exptl_crystal_colour_lustre clear
_exptl_crystal_colour_modifier light
_exptl_crystal_colour_primary colourless
_exptl_crystal_density_diffrn 1.653
_exptl_crystal_description block
_exptl_crystal_F_000 1952
_exptl_crystal_size_max 0.16
_exptl_crystal_size_mid 0.15
_exptl_crystal_size_min 0.13
_refine_diff_density_max 0.539
_refine_diff_density_min -0.511
_refine_diff_density_rms 0.071
_refine_ls_extinction_coef .
_refine_ls_extinction_method none
_refine_ls_goodness_of_fit_ref 1.081
_refine_ls_hydrogen_treatment constr
_refine_ls_matrix_type full
_refine_ls_number_parameters 310
_refine_ls_number_reflns 3922
_refine_ls_number_restraints 0
_refine_ls_restrained_S_all 1.081
_refine_ls_R_factor_all 0.0672
_refine_ls_R_factor_gt 0.0639
_refine_ls_shift/su_max 0.000
_refine_ls_shift/su_mean 0.000
_refine_ls_structure_factor_coef Fsqd
_refine_ls_weighting_details 'w=1/[\s^2^(Fo^2^)+(0.1102P)^2^+6.3459P] where P=(Fo^2^+2Fc^2^)/3'
_refine_ls_weighting_scheme calc
_refine_ls_wR_factor_gt 0.1867
_refine_ls_wR_factor_ref 0.1897
_reflns_Friedel_coverage 0.000
_reflns_Friedel_fraction_full .
_reflns_Friedel_fraction_max .
_reflns_number_gt 3642
_reflns_number_total 3922
_reflns_threshold_expression 'I > 2\s(I)'
_cod_data_source_file suppl_j_ncrs-2022-0352_suppl.cif
_cod_data_source_block nljx_llx
_cod_original_cell_volume 3812.3(17)
_cod_database_code 8107284
_shelx_space_group_comment
;
The symmetry employed for this shelxl refinement is uniquely defined
by the following loop, which should always be used as a source of
symmetry information in preference to the above space-group names.
They are only intended as comments.
;
_shelx_estimated_absorpt_t_max 0.859
_shelx_estimated_absorpt_t_min 0.830
_olex2_refinement_description
;
1. Fixed Uiso
 At 1.2 times of:
  All C(H) groups, All C(H,H) groups
 At 1.5 times of:
  All O(H) groups
2.a Secondary CH2 refined with riding coordinates:
 C16(H16a,H16b), C17(H17a,H17b), C18(H18a,H18b)
2.b Aromatic/amide H refined with riding coordinates:
 C2(H2), C3(H3), C9(H9), C11(H11), C15(H15)
2.c Idealised tetrahedral OH refined as rotating group:
 O1(H1), O4(H4), O10(H10)
;
_olex2_submission_special_instructions 'No special instructions were received'
_oxdiff_exptl_absorpt_empirical_details
;
Empirical correction (ABSPACK) includes:
- Absorption correction using spherical harmonics
- Frame scaling
;
_oxdiff_exptl_absorpt_empirical_full_max 1.731
_oxdiff_exptl_absorpt_empirical_full_min 0.521

loop_
_space_group_symop_operation_xyz
'x, y, z'
'-x, y, -z+1/2'
'x+1/2, y+1/2, z'
'-x+1/2, y+1/2, -z+1/2'
'-x, -y, -z'
'x, -y, z-1/2'
'-x+1/2, -y+1/2, -z'
'x+1/2, -y+1/2, z-1/2'

loop_
_atom_site_label
_atom_site_type_symbol
_atom_site_fract_x
_atom_site_fract_y
_atom_site_fract_z
_atom_site_U_iso_or_equiv
_atom_site_adp_type
_atom_site_occupancy
_atom_site_site_symmetry_order
_atom_site_calc_flag
_atom_site_refinement_flags_posn
_atom_site_refinement_flags_adp
_atom_site_refinement_flags_occupancy
_atom_site_disorder_assembly
_atom_site_disorder_group
O1 O 0.41842(12) 0.75141(10) 0.59460(17) 0.0433(5) Uani 1 1 d . . . . .
H1 H 0.459174 0.781386 0.608362 0.065 Uiso 1 1 calc R U . . .
O2 O 0.61633(11) 0.44611(10) 0.66783(16) 0.0386(4) Uani 1 1 d . . . . .
O3 O 0.36247(10) 0.49885(9) 0.57871(13) 0.0311(4) Uani 1 1 d . . . . .
O4 O 0.55097(13) 0.10154(11) 0.65625(19) 0.0520(5) Uani 1 1 d . . . . .
H4 H 0.504685 0.074731 0.620907 0.078 Uiso 1 1 calc R U . . .
O5 O 0.74165(13) 0.22064(12) 0.7455(2) 0.0540(5) Uani 1 1 d . . . . .
O6 O 0.70933(14) 0.15637(13) 0.8465(2) 0.0632(6) Uani 1 1 d . . . . .
O7 O 0.37366(14) 0.08431(11) 0.5171(2) 0.0539(5) Uani 1 1 d . . . . .
O8 O 0.28466(13) 0.17743(12) 0.43951(19) 0.0536(5) Uani 1 1 d . . . . .
O9 O 0.06091(12) 0.65749(11) 0.16331(19) 0.0522(5) Uani 1 1 d . . . . .
O10 O 0.01959(13) 0.54286(12) 0.10801(19) 0.0532(5) Uani 1 1 d . . . . .
H10 H -0.032897 0.557603 0.083855 0.080 Uiso 1 1 calc R U . . .
O11 O 0.14065(12) 0.59314(12) 0.50754(16) 0.0450(5) Uani 1 1 d . . . . .
N1 N 0.69023(14) 0.19739(12) 0.76802(19) 0.0407(5) Uani 1 1 d . . . . .
N2 N 0.35914(14) 0.15051(13) 0.5052(2) 0.0430(5) Uani 1 1 d . . . . .
N3 N 0.22516(13) 0.61294(12) 0.44628(18) 0.0367(5) Uani 1 1 d . . . . .
N4 N 0.14853(14) 0.59104(12) 0.42407(19) 0.0392(5) Uani 1 1 d . . . . .
C1 C 0.44960(15) 0.68240(14) 0.60597(19) 0.0338(5) Uani 1 1 d . . . . .
C2 C 0.53806(15) 0.66754(14) 0.63625(19) 0.0336(5) Uani 1 1 d . . . . .
H2 H 0.577899 0.706906 0.649847 0.040 Uiso 1 1 calc R U . . .
C3 C 0.56669(14) 0.59649(14) 0.64611(18) 0.0312(5) Uani 1 1 d . . . . .
H3 H 0.626299 0.587052 0.666068 0.037 Uiso 1 1 calc R U . . .
C4 C 0.50916(14) 0.53725(13) 0.62712(18) 0.0299(5) Uani 1 1 d . . . . .
C5 C 0.42220(14) 0.55376(13) 0.59781(18) 0.0296(5) Uani 1 1 d . . . . .
C6 C 0.39035(14) 0.62511(14) 0.58651(19) 0.0324(5) Uani 1 1 d . . . . .
C7 C 0.53902(14) 0.46122(14) 0.63885(18) 0.0306(5) Uani 1 1 d . . . . .
C8 C 0.47051(14) 0.40536(14) 0.61473(18) 0.0303(5) Uani 1 1 d . . . . .
C9 C 0.38864(15) 0.42859(14) 0.58833(19) 0.0316(5) Uani 1 1 d . . . . .
H9 H 0.346022 0.391905 0.575502 0.038 Uiso 1 1 calc R U . . .
C10 C 0.49002(14) 0.32579(14) 0.62129(19) 0.0321(5) Uani 1 1 d . . . . .
C11 C 0.57895(15) 0.29840(14) 0.6874(2) 0.0343(5) Uani 1 1 d . . . . .
H11 H 0.628579 0.331499 0.726628 0.041 Uiso 1 1 calc R U . . .
C12 C 0.59472(16) 0.22430(15) 0.6958(2) 0.0373(5) Uani 1 1 d . . . . .
C13 C 0.52612(17) 0.17105(15) 0.6409(2) 0.0385(5) Uani 1 1 d . . . . .
C14 C 0.43715(16) 0.20018(15) 0.5716(2) 0.0372(5) Uani 1 1 d . . . . .
C15 C 0.42013(15) 0.27468(14) 0.5618(2) 0.0339(5) Uani 1 1 d . . . . .
H15 H 0.359401 0.291583 0.513389 0.041 Uiso 1 1 calc R U . . .
C16 C 0.29740(15) 0.63892(15) 0.5603(2) 0.0379(5) Uani 1 1 d . . . . .
H16A H 0.291928 0.613779 0.617953 0.046 Uiso 1 1 calc R U . . .
H16B H 0.289668 0.692242 0.565652 0.046 Uiso 1 1 calc R U . . .
C17 C 0.23513(17) 0.61555(18) 0.3510(2) 0.0469(7) Uani 1 1 d . . . . .
H17A H 0.298798 0.603827 0.379912 0.056 Uiso 1 1 calc R U . . .
H17B H 0.222922 0.666290 0.320750 0.056 Uiso 1 1 calc R U . . .
C18 C 0.17316(18) 0.56341(17) 0.2535(2) 0.0456(6) Uani 1 1 d . . . . .
H18A H 0.200362 0.552822 0.210502 0.055 Uiso 1 1 calc R U . . .
H18B H 0.169127 0.516519 0.285670 0.055 Uiso 1 1 calc R U . . .
C19 C 0.07842(16) 0.59348(15) 0.1720(2) 0.0380(5) Uani 1 1 d . . . . .

loop_
_atom_site_aniso_label
_atom_site_aniso_U_11
_atom_site_aniso_U_22
_atom_site_aniso_U_33
_atom_site_aniso_U_23
_atom_site_aniso_U_13
_atom_site_aniso_U_12
O1 0.0278(9) 0.0365(9) 0.0565(11) -0.0043(8) 0.0182(8) -0.0022(7)
O2 0.0200(8) 0.0425(10) 0.0493(10) 0.0012(8) 0.0172(7) 0.0016(7)
O3 0.0172(7) 0.0375(9) 0.0343(8) -0.0007(6) 0.0120(6) -0.0012(6)
O4 0.0388(10) 0.0391(11) 0.0638(13) 0.0004(9) 0.0202(10) 0.0026(8)
O5 0.0321(10) 0.0580(13) 0.0678(13) 0.0026(10) 0.0256(10) 0.0063(9)
O6 0.0387(11) 0.0584(14) 0.0644(14) 0.0170(11) 0.0121(10) 0.0028(10)
O7 0.0415(11) 0.0402(11) 0.0672(13) -0.0063(9) 0.0229(10) -0.0039(8)
O8 0.0307(9) 0.0499(12) 0.0593(12) -0.0010(9) 0.0128(9) -0.0071(8)
O9 0.0289(9) 0.0401(11) 0.0633(13) 0.0034(9) 0.0113(9) 0.0045(8)
O10 0.0316(10) 0.0518(12) 0.0573(12) -0.0103(9) 0.0137(9) 0.0047(8)
O11 0.0273(9) 0.0594(12) 0.0444(10) 0.0014(8) 0.0178(8) -0.0012(8)
N1 0.0248(10) 0.0402(12) 0.0446(12) -0.0005(9) 0.0120(9) 0.0025(8)
N2 0.0326(11) 0.0391(12) 0.0467(12) -0.0046(9) 0.0160(10) -0.0026(9)
N3 0.0199(9) 0.0415(11) 0.0389(11) -0.0002(8) 0.0108(8) 0.0041(8)
N4 0.0280(10) 0.0406(12) 0.0437(12) 0.0025(9) 0.0170(9) 0.0015(8)
C1 0.0252(11) 0.0391(13) 0.0310(11) -0.0033(9) 0.0121(9) -0.0024(9)
C2 0.0228(10) 0.0423(13) 0.0303(11) -0.0022(9) 0.0118(9) -0.0057(9)
C3 0.0187(9) 0.0448(13) 0.0266(10) -0.0020(9) 0.0106(8) -0.0033(9)
C4 0.0172(9) 0.0429(13) 0.0245(10) 0.0002(9) 0.0088(8) -0.0006(9)
C5 0.0191(10) 0.0399(12) 0.0267(10) -0.0011(8) 0.0112(8) -0.0029(8)
C6 0.0196(10) 0.0417(13) 0.0303(11) -0.0018(9) 0.0106(9) -0.0009(9)
C7 0.0192(10) 0.0422(13) 0.0272(10) -0.0001(9) 0.0112(8) -0.0006(9)
C8 0.0196(10) 0.0405(13) 0.0263(10) 0.0005(8) 0.0101(8) 0.0000(9)
C9 0.0203(10) 0.0398(12) 0.0299(11) -0.0005(9) 0.0113(9) -0.0033(9)
C10 0.0233(10) 0.0418(13) 0.0288(11) -0.0007(9) 0.0132(9) -0.0008(9)
C11 0.0227(10) 0.0430(13) 0.0310(11) -0.0006(9) 0.0114(9) -0.0001(9)
C12 0.0244(11) 0.0451(14) 0.0361(12) 0.0017(10) 0.0132(10) 0.0023(10)
C13 0.0310(12) 0.0398(13) 0.0418(13) -0.0003(10) 0.0187(11) 0.0025(10)
C14 0.0255(11) 0.0446(14) 0.0379(12) -0.0036(10) 0.0158(10) -0.0047(10)
C15 0.0220(10) 0.0432(13) 0.0317(11) -0.0015(9) 0.0123(9) -0.0013(9)
C16 0.0229(11) 0.0418(13) 0.0432(13) -0.0061(10) 0.0151(10) -0.0014(9)
C17 0.0235(11) 0.0692(19) 0.0399(14) 0.0067(12) 0.0129(11) 0.0056(11)
C18 0.0297(13) 0.0562(17) 0.0418(14) 0.0001(12) 0.0147(11) 0.0121(11)
C19 0.0268(11) 0.0448(14) 0.0355(12) -0.0002(10) 0.0134(10) 0.0050(10)

loop_
_atom_type_symbol
_atom_type_description
_atom_type_scat_dispersion_real
_atom_type_scat_dispersion_imag
_atom_type_scat_source
C C 0.0181 0.0091 'International Tables Vol C Tables 4.2.6.8 and 6.1.1.4'
H H 0.0000 0.0000 'International Tables Vol C Tables 4.2.6.8 and 6.1.1.4'
N N 0.0311 0.0180 'International Tables Vol C Tables 4.2.6.8 and 6.1.1.4'
O O 0.0492 0.0322 'International Tables Vol C Tables 4.2.6.8 and 6.1.1.4'

loop_
_geom_angle_atom_site_label_1
_geom_angle_atom_site_label_2
_geom_angle_atom_site_label_3
_geom_angle
_geom_angle_site_symmetry_1
_geom_angle_site_symmetry_3
C1 O1 H1 109.5 . .
C9 O3 C5 119.16(17) . .
C13 O4 H4 109.5 . .
C19 O10 H10 109.5 . .
O5 N1 O6 126.5(2) . .
O5 N1 C12 116.6(2) . .
O6 N1 C12 116.8(2) . .
O7 N2 C14 117.8(2) . .
O8 N2 O7 123.9(2) . .
O8 N2 C14 118.3(2) . .
N4 N3 C16 121.6(2) . .
N4 N3 C17 116.9(2) . .
C17 N3 C16 121.3(2) . .
O11 N4 N3 115.2(2) . .
O1 C1 C2 122.1(2) . .
O1 C1 C6 117.2(2) . .
C6 C1 C2 120.7(2) . .
C1 C2 H2 119.9 . .
C3 C2 C1 120.1(2) . .
C3 C2 H2 119.9 . .
C2 C3 H3 119.5 . .
C2 C3 C4 121.0(2) . .
C4 C3 H3 119.5 . .
C3 C4 C7 121.7(2) . .
C5 C4 C3 117.5(2) . .
C5 C4 C7 120.8(2) . .
O3 C5 C4 120.8(2) . .
O3 C5 C6 115.86(19) . .
C6 C5 C4 123.3(2) . .
C1 C6 C16 122.1(2) . .
C5 C6 C1 117.4(2) . .
C5 C6 C16 120.5(2) . .
O2 C7 C4 121.3(2) . .
O2 C7 C8 123.4(2) . .
C4 C7 C8 115.23(19) . .
C7 C8 C10 121.69(19) . .
C9 C8 C7 118.2(2) . .
C9 C8 C10 120.1(2) . .
O3 C9 C8 125.8(2) . .
O3 C9 H9 117.1 . .
C8 C9 H9 117.1 . .
C11 C10 C8 121.8(2) . .
C15 C10 C8 121.1(2) . .
C15 C10 C11 117.1(2) . .
C10 C11 H11 119.7 . .
C12 C11 C10 120.5(2) . .
C12 C11 H11 119.7 . .
C11 C12 N1 118.8(2) . .
C11 C12 C13 124.0(2) . .
C13 C12 N1 117.1(2) . .
O4 C13 C12 117.7(2) . .
O4 C13 C14 127.9(2) . .
C12 C13 C14 114.3(2) . .
C13 C14 N2 120.0(2) . .
C15 C14 N2 117.7(2) . .
C15 C14 C13 122.3(2) . .
C10 C15 H15 119.2 . .
C14 C15 C10 121.6(2) . .
C14 C15 H15 119.2 . .
N3 C16 C6 112.4(2) . .
N3 C16 H16A 109.1 . .
N3 C16 H16B 109.1 . .
C6 C16 H16A 109.1 . .
C6 C16 H16B 109.1 . .
H16A C16 H16B 107.9 . .
N3 C17 H17A 108.6 . .
N3 C17 H17B 108.6 . .
N3 C17 C18 114.6(2) . .
H17A C17 H17B 107.6 . .
C18 C17 H17A 108.6 . .
C18 C17 H17B 108.6 . .
C17 C18 H18A 108.9 . .
C17 C18 H18B 108.9 . .
H18A C18 H18B 107.7 . .
C19 C18 C17 113.3(2) . .
C19 C18 H18A 108.9 . .
C19 C18 H18B 108.9 . .
O9 C19 O10 123.8(2) . .
O9 C19 C18 123.1(2) . .
O10 C19 C18 113.0(2) . .

loop_
_geom_bond_atom_site_label_1
_geom_bond_atom_site_label_2
_geom_bond_distance
_geom_bond_site_symmetry_2
O1 H1 0.8400 .
O1 C1 1.347(3) .
O2 C7 1.229(3) .
O3 C5 1.373(3) .
O3 C9 1.343(3) .
O4 H4 0.8400 .
O4 C13 1.319(3) .
O5 N1 1.207(3) .
O6 N1 1.219(3) .
O7 N2 1.225(3) .
O8 N2 1.217(3) .
O9 C19 1.195(3) .
O10 H10 0.8400 .
O10 C19 1.305(3) .
O11 N4 1.270(3) .
N1 C12 1.493(3) .
N2 C14 1.472(3) .
N3 N4 1.282(3) .
N3 C16 1.467(3) .
N3 C17 1.461(4) .
C1 C2 1.410(3) .
C1 C6 1.398(3) .
C2 H2 0.9500 .
C2 C3 1.369(4) .
C3 H3 0.9500 .
C3 C4 1.407(3) .
C4 C5 1.395(3) .
C4 C7 1.459(3) .
C5 C6 1.391(3) .
C6 C16 1.503(3) .
C7 C8 1.475(3) .
C8 C9 1.356(3) .
C8 C10 1.481(3) .
C9 H9 0.9500 .
C10 C11 1.404(3) .
C10 C15 1.396(3) .
C11 H11 0.9500 .
C11 C12 1.370(4) .
C12 C13 1.404(4) .
C13 C14 1.418(4) .
C14 C15 1.380(4) .
C15 H15 0.9500 .
C16 H16A 0.9900 .
C16 H16B 0.9900 .
C17 H17A 0.9900 .
C17 H17B 0.9900 .
C17 C18 1.521(4) .
C18 H18A 0.9900 .
C18 H18B 0.9900 .
C18 C19 1.514(3) .

loop_
_geom_hbond_atom_site_label_D
_geom_hbond_atom_site_label_H
_geom_hbond_atom_site_label_A
_geom_hbond_distance_DH
_geom_hbond_distance_HA
_geom_hbond_distance_DA
_geom_hbond_angle_DHA
_geom_hbond_site_symmetry_A
_geom_hbond_publ_flag
O1 H1 O9 0.84 1.88 2.717(3) 170.8 8_566 yes
O4 H4 O7 0.84 1.95 2.641(3) 139.3 . yes
O10 H10 O11 0.84 1.73 2.535(3) 160.0 2 yes
C11 H11 O2 0.95 2.21 2.823(3) 121.1 . yes

loop_
_geom_torsion_atom_site_label_1
_geom_torsion_atom_site_label_2
_geom_torsion_atom_site_label_3
_geom_torsion_atom_site_label_4
_geom_torsion
_geom_torsion_site_symmetry_1
_geom_torsion_site_symmetry_2
_geom_torsion_site_symmetry_3
_geom_torsion_site_symmetry_4
O1 C1 C2 C3 -179.6(2) . . . .
O1 C1 C6 C5 179.8(2) . . . .
O1 C1 C6 C16 -3.3(3) . . . .
O2 C7 C8 C9 177.1(2) . . . .
O2 C7 C8 C10 -1.5(3) . . . .
O3 C5 C6 C1 179.7(2) . . . .
O3 C5 C6 C16 2.7(3) . . . .
O4 C13 C14 N2 -0.4(4) . . . .
O4 C13 C14 C15 -179.3(3) . . . .
O5 N1 C12 C11 -56.2(3) . . . .
O5 N1 C12 C13 124.2(3) . . . .
O6 N1 C12 C11 121.1(3) . . . .
O6 N1 C12 C13 -58.5(3) . . . .
O7 N2 C14 C13 3.8(4) . . . .
O7 N2 C14 C15 -177.3(2) . . . .
O8 N2 C14 C13 -174.1(3) . . . .
O8 N2 C14 C15 4.8(4) . . . .
N1 C12 C13 O4 -0.6(4) . . . .
N1 C12 C13 C14 -178.6(2) . . . .
N2 C14 C15 C10 -179.8(2) . . . .
N3 C17 C18 C19 82.3(3) . . . .
N4 N3 C16 C6 150.5(2) . . . .
N4 N3 C17 C18 -25.1(3) . . . .
C1 C2 C3 C4 -0.4(3) . . . .
C1 C6 C16 N3 116.8(3) . . . .
C2 C1 C6 C5 -0.2(3) . . . .
C2 C1 C6 C16 176.7(2) . . . .
C2 C3 C4 C5 0.1(3) . . . .
C2 C3 C4 C7 -179.1(2) . . . .
C3 C4 C5 O3 -179.58(19) . . . .
C3 C4 C5 C6 0.1(3) . . . .
C3 C4 C7 O2 1.3(3) . . . .
C3 C4 C7 C8 -179.3(2) . . . .
C4 C5 C6 C1 -0.1(3) . . . .
C4 C5 C6 C16 -177.0(2) . . . .
C4 C7 C8 C9 -2.3(3) . . . .
C4 C7 C8 C10 179.10(19) . . . .
C5 O3 C9 C8 -0.8(3) . . . .
C5 C4 C7 O2 -177.9(2) . . . .
C5 C4 C7 C8 1.5(3) . . . .
C5 C6 C16 N3 -66.4(3) . . . .
C6 C1 C2 C3 0.5(4) . . . .
C7 C4 C5 O3 -0.4(3) . . . .
C7 C4 C5 C6 179.4(2) . . . .
C7 C8 C9 O3 2.0(3) . . . .
C7 C8 C10 C11 23.3(3) . . . .
C7 C8 C10 C15 -156.9(2) . . . .
C8 C10 C11 C12 177.1(2) . . . .
C8 C10 C15 C14 -176.8(2) . . . .
C9 O3 C5 C4 -0.1(3) . . . .
C9 O3 C5 C6 -179.87(19) . . . .
C9 C8 C10 C11 -155.3(2) . . . .
C9 C8 C10 C15 24.4(3) . . . .
C10 C8 C9 O3 -179.3(2) . . . .
C10 C11 C12 N1 -179.4(2) . . . .
C10 C11 C12 C13 0.3(4) . . . .
C11 C10 C15 C14 3.0(3) . . . .
C11 C12 C13 O4 179.8(2) . . . .
C11 C12 C13 C14 1.8(4) . . . .
C12 C13 C14 N2 177.4(2) . . . .
C12 C13 C14 C15 -1.5(4) . . . .
C13 C14 C15 C10 -0.9(4) . . . .
C15 C10 C11 C12 -2.7(3) . . . .
C16 N3 N4 O11 -0.5(3) . . . .
C16 N3 C17 C18 158.9(2) . . . .
C17 N3 N4 O11 -176.5(2) . . . .
C17 N3 C16 C6 -33.7(3) . . . .
C17 C18 C19 O9 21.2(4) . . . .
C17 C18 C19 O10 -162.6(3) . . . .
